data_7702423
loop_
_publ_author_name
'Cingolani, Augusto'
Effendy,
'Marchetti, Fabio'
'Pettinari, Claudio'
'Skelton, Brian W.'
'White, Allan H.'

_publ_section_title
;
 Synthesis and structural systematics of mixed
 triphenylphosphine/imidazole base adducts of silver(I) oxyanion
 salts&#x200A;&#x2020;
;
_journal_issue 22
_journal_name_full 'Journal of the Chemical Society, Dalton Transactions'
_journal_page_first 4047
_journal_paper_doi 10.1039/a906624a
_journal_year 1999
_chemical_formula_structural '[(Ph3P)Ag(C4H6N2)3](CF3CO2)'
_chemical_formula_sum 'C32 H33 Ag F3 N6 O2 P'
_chemical_formula_weight 729.49
_space_group_IT_number 2
_space_group_name_Hall '-P 1'
_space_group_name_H-M_alt 'P -1'
_symmetry_cell_setting triclinic
_symmetry_space_group_name_Hall '-P 1'
_symmetry_space_group_name_H-M 'P -1'
_cell_angle_alpha 89.71(3)
_cell_angle_beta 71.83(3)
_cell_angle_gamma 62.54(3)
_cell_formula_units_Z 2
_cell_length_a 14.516(5)
_cell_length_b 14.219(5)
_cell_length_c 10.022(4)
_cell_measurement_reflns_used 8
_cell_measurement_temperature 293
_cell_measurement_theta_max 17.5
_cell_measurement_theta_min 13.3
_cell_volume 1720.2(13)
_computing_cell_refinement 'Siemens SAINT (Siemens, 1995)'
_computing_data_collection 'Siemens SMART (Siemens, 1995)'
_computing_data_reduction xtal
_computing_molecular_graphics xtal
_computing_publication_material 'xtal BONDLA CIFIO'
_computing_structure_refinement xtal
_computing_structure_solution xtal
_diffrn_ambient_temperature 293
_diffrn_measurement_device_type
;
CAD4 diffractometer
;
_diffrn_measurement_method '2\q-\w scans'
_diffrn_radiation_detector 'single counter'
_diffrn_radiation_monochromator graphite
_diffrn_radiation_source 'rotating anode'
_diffrn_radiation_type 'Mo K\a'
_diffrn_radiation_wavelength .71073
_diffrn_reflns_av_R_equivalents .018
_diffrn_reflns_limit_h_max 17
_diffrn_reflns_limit_h_min 0
_diffrn_reflns_limit_k_max 16
_diffrn_reflns_limit_k_min -14
_diffrn_reflns_limit_l_max 11
_diffrn_reflns_limit_l_min -11
_diffrn_reflns_number 6141
_diffrn_reflns_theta_max 25
_diffrn_standards_decay_% 0
_diffrn_standards_interval_time 3600
_diffrn_standards_number 8
_exptl_absorpt_coefficient_mu .69
_exptl_absorpt_correction_T_max .90
_exptl_absorpt_correction_T_min .83
_exptl_absorpt_correction_type gaussian
_exptl_absorpt_process_details
;
 SADABS; Sheldrick, 1996
;
_exptl_crystal_colour colourless
_exptl_crystal_density_diffrn 1.408
_exptl_crystal_description prism
_exptl_crystal_F_000 744
_exptl_crystal_size_max .38
_exptl_crystal_size_mid .24
_exptl_crystal_size_min .20
_refine_diff_density_max .53
_refine_diff_density_min -.61
_refine_ls_extinction_coef 850(85)
_refine_ls_extinction_expression Zachariasen
_refine_ls_extinction_method Zachariasen
_refine_ls_goodness_of_fit_all 1.416
_refine_ls_goodness_of_fit_ref 1.668
_refine_ls_hydrogen_treatment refall
_refine_ls_matrix_type full
_refine_ls_number_constraints 0
_refine_ls_number_parameters 539
_refine_ls_number_reflns 3537
_refine_ls_number_restraints 0
_refine_ls_R_factor_all .087
_refine_ls_R_factor_gt 0.047
_refine_ls_shift/su_max 0.325
_refine_ls_shift/su_mean .013
_refine_ls_structure_factor_coef F
_refine_ls_weighting_scheme sigma
_refine_ls_wR_factor_all .050
_refine_ls_wR_factor_ref 0.043
_reflns_limit_h_max 17
_reflns_limit_h_min 0
_reflns_limit_k_max 16
_reflns_limit_k_min -14
_reflns_limit_l_max 11
_reflns_limit_l_min -11
_reflns_number_gt 3537
_reflns_number_observed 3537
_reflns_number_total 6076
_reflns_threshold_expression 'I    > 3.00 sig(I   )'
_cod_data_source_file 906624a.txt
_cod_data_source_block cp12
_cod_original_sg_symbol_Hall -p_1
_cod_original_sg_symbol_H-M P_-1
_cod_original_formula_sum 'C32 H33 Ag1 F3 N6 O2 P1'
_cod_database_code 7702423

loop_
_symmetry_equiv_pos_as_xyz
+x,+y,+z
-x,-y,-z

loop_
_atom_site_label
_atom_site_fract_x
_atom_site_fract_y
_atom_site_fract_z
_atom_site_U_iso_or_equiv
_atom_site_adp_type
_atom_site_occupancy
Ag .79675(4) .84510(4) .87609(5) .0575(6) Uani 1.00000
N1a .7152(5) .7435(5) .8427(6) .075(9) Uani 1.00000
C2a .7453(7) .6567(6) .7639(8) .071(10) Uani 1.00000
C21a .8548(10) .5930(11) .6460(16) .111(17) Uani 1.00000
N3a .6691(7) .6264(6) .7937(8) .082(10) Uani 1.00000
C4a .5797(8) .7026(8) .9044(11) .094(13) Uani 1.00000
C5a .6070(7) .7712(7) .9359(9) .082(11) Uani 1.00000
N1b .6727(4) .9947(4) .8106(5) .060(7) Uani 1.00000
C2b .6772(5) 1.0837(6) .7925(7) .059(8) Uani 1.00000
C21b .7475(11) 1.1155(11) .8370(17) .097(17) Uani 1.00000
N3b .6114(6) 1.1420(5) .7218(7) .073(9) Uani 1.00000
C4b .5612(7) 1.0885(7) .6955(8) .075(11) Uani 1.00000
C5b .5986(6) .9995(6) .7496(8) .068(10) Uani 1.00000
N1c .9429(5) .8023(5) .6621(6) .072(8) Uani 1.00000
C2c 1.0456(7) .7261(7) .6191(9) .078(11) Uani 1.00000
C21c 1.0975(13) .6395(12) .6909(15) .127(19) Uani 1.00000
N3c 1.0975(7) .7372(9) .4929(10) .125(14) Uani 1.00000
C4c 1.0293(9) .8222(11) .4499(12) .147(17) Uani 1.00000
C5c .9317(8) .8623(9) .5555(10) .100(13) Uani 1.00000
P1 .82399(14) .84736(13) 1.09763(17) .053(2) Uani 1.00000
C111 .7649(5) .7795(5) 1.2235(6) .050(7) Uani 1.00000
C112 .7618(6) .6948(6) 1.1703(9) .069(10) Uani 1.00000
C113 .7185(7) .6390(7) 1.2608(11) .087(13) Uani 1.00000
C114 .6787(7) .6707(8) 1.4028(11) .092(14) Uani 1.00000
C115 .6798(7) .7565(7) 1.4581(9) .087(12) Uani 1.00000
C116 .7235(6) .8108(6) 1.3682(7) .068(10) Uani 1.00000
C121 .7689(5) .9780(5) 1.1982(6) .053(8) Uani 1.00000
C122 .6664(7) 1.0574(6) 1.2023(8) .071(10) Uani 1.00000
C123 .6162(9) 1.1583(7) 1.2794(9) .088(12) Uani 1.00000
C124 .6699(11) 1.1797(8) 1.3559(10) .101(15) Uani 1.00000
C125 .7702(10) 1.1046(8) 1.3516(9) .092(14) Uani 1.00000
C126 .8207(7) 1.0029(7) 1.2747(8) .075(11) Uani 1.00000
C131 .9684(5) .7812(6) 1.0804(7) .059(8) Uani 1.00000
C132 1.0349(8) .8176(9) .9977(9) .093(14) Uani 1.00000
C133 1.1463(10) .7692(12) .9743(11) .118(19) Uani 1.00000
C134 1.1906(9) .6802(12) 1.0337(14) .125(18) Uani 1.00000
C135 1.1289(9) .6420(10) 1.1156(14) .132(17) Uani 1.00000
C136 1.0165(7) .6930(7) 1.1382(11) .101(13) Uani 1.00000
O1 .3185(4) .5494(4) 1.3448(6) .110(8) Uani 1.00000
O2 .3524(5) .6820(4) 1.3559(6) .110(8) Uani 1.00000
C1 .3776(7) .5903(6) 1.3252(7) .066(10) Uani 1.00000
C2 .5015(12) .5038(13) 1.2752(18) .17(3) Uani 1.00000
F1 .5284(5) .4193(5) 1.2235(12) .245(13) Uani 1.00000
F2 .5598(7) .5141(10) 1.3172(16) .32(2) Uani 1.00000
F3 .5359(9) .5412(10) 1.1515(12) .329(18) Uani 1.00000
H21a1 .892(9) .559(8) .712(11) .19(6) Uiso 1.00000
H21b1 .820(6) 1.055(6) .814(8) .11(3) Uiso 1.00000
H21c1 1.053(6) .644(6) .784(8) .10(3) Uiso 1.00000
H21a2 .870(6) .636(6) .613(8) .08(3) Uiso 1.00000
H21a3 .852(7) .532(7) .602(9) .14(4) Uiso 1.00000
H3a .690(6) .565(6) .740(8) .11(3) Uiso 1.00000
H4a .516(6) .687(5) .958(7) .10(3) Uiso 1.00000
H5a .563(5) .843(5) 1.009(7) .11(3) Uiso 1.00000
H21b2 .721(9) 1.146(10) .923(11) .19(7) Uiso 1.00000
H21b3 .745(8) 1.176(8) .824(10) .15(4) Uiso 1.00000
H3b .602(5) 1.201(5) .708(6) .06(2) Uiso 1.00000
H4b .511(5) 1.123(4) .650(6) .06(2) Uiso 1.00000
H5b .579(4) .942(4) .752(6) .064(19) Uiso 1.00000
H21c2 1.142(7) .647(7) .735(10) .13(4) Uiso 1.00000
H21c3 1.118(10) .580(9) .654(13) .21(7) Uiso 1.00000
H3c 1.154(5) .698(5) .451(7) .06(2) Uiso 1.00000
H4c 1.053(12) .851(12) .354(16) .33(8) Uiso 1.00000
H5c .880(6) .927(6) .571(8) .10(3) Uiso 1.00000
H112 .788(5) .672(4) 1.077(6) .06(2) Uiso 1.00000
H113 .720(4) .580(4) 1.215(6) .056(18) Uiso 1.00000
H114 .655(6) .630(6) 1.460(8) .11(3) Uiso 1.00000
H115 .655(6) .770(5) 1.566(8) .11(3) Uiso 1.00000
H116 .730(5) .872(4) 1.409(6) .07(2) Uiso 1.00000
H122 .629(5) 1.041(5) 1.160(6) .07(2) Uiso 1.00000
H123 .545(6) 1.215(6) 1.288(8) .11(3) Uiso 1.00000
H124 .637(6) 1.242(5) 1.400(7) .09(3) Uiso 1.00000
H125 .808(5) 1.114(5) 1.404(7) .09(3) Uiso 1.00000
H126 .892(4) .951(4) 1.266(5) .045(18) Uiso 1.00000
H132 1.001(7) .877(6) .959(8) .12(4) Uiso 1.00000
H133 1.192(7) .798(6) .916(9) .13(3) Uiso 1.00000
H134 1.257(6) .658(6) 1.023(7) .09(3) Uiso 1.00000
H135 1.160(8) .571(8) 1.136(10) .17(4) Uiso 1.00000
H136 .984(6) .658(6) 1.186(7) .09(3) Uiso 1.00000

loop_
_atom_site_aniso_label
_atom_site_aniso_U_11
_atom_site_aniso_U_22
_atom_site_aniso_U_33
_atom_site_aniso_U_12
_atom_site_aniso_U_13
_atom_site_aniso_U_23
Ag .0654(4) .0587(3) .0518(3) -.0328(3) -.0203(3) .0106(2)
N1a .102(5) .069(4) .074(4) -.054(4) -.037(4) .012(3)
C2a .081(6) .060(5) .083(6) -.036(5) -.040(5) .017(4)
C21a .093(8) .090(9) .120(10) -.033(8) -.017(7) -.016(8)
N3a .096(6) .061(5) .108(6) -.045(5) -.049(5) .014(4)
C4a .086(7) .091(7) .110(7) -.053(6) -.024(6) .005(6)
C5a .076(6) .084(6) .078(6) -.045(5) -.006(5) -.009(5)
N1b .059(4) .049(3) .069(4) -.026(3) -.021(3) .013(3)
C2b .057(4) .060(5) .059(4) -.029(4) -.017(4) .008(4)
C21b .106(9) .091(8) .131(11) -.071(8) -.052(8) .026(7)
N3b .086(5) .046(4) .083(5) -.029(4) -.028(4) .020(4)
C4b .072(6) .066(6) .087(6) -.026(5) -.040(5) .020(5)
C5b .067(5) .061(5) .084(5) -.033(4) -.034(4) .015(4)
N1c .057(4) .080(4) .057(4) -.020(4) -.012(3) .002(3)
C2c .067(6) .083(6) .066(5) -.021(5) -.021(5) -.008(5)
C21c .127(10) .113(10) .092(9) -.010(8) -.053(9) -.001(8)
N3c .054(6) .172(10) .085(7) -.024(6) .008(5) .004(6)
C4c .072(8) .192(12) .103(9) -.027(8) .001(7) .050(8)
C5c .078(7) .102(8) .073(6) -.018(6) -.008(5) .027(6)
P1 .0555(11) .0566(11) .0522(10) -.0306(9) -.0195(9) .0114(8)
C111 .052(4) .052(4) .054(4) -.029(3) -.021(3) .018(3)
C112 .087(6) .068(5) .069(6) -.047(5) -.035(5) .025(5)
C113 .116(7) .074(6) .100(7) -.060(6) -.054(6) .027(5)
C114 .102(7) .103(7) .101(8) -.069(6) -.041(6) .053(7)
C115 .100(7) .099(7) .072(6) -.062(6) -.023(5) .033(5)
C116 .089(6) .072(5) .056(5) -.049(5) -.024(4) .018(4)
C121 .058(4) .057(4) .046(4) -.031(4) -.017(3) .014(3)
C122 .064(6) .072(6) .069(5) -.035(5) -.010(4) .004(4)
C123 .093(7) .063(6) .071(6) -.026(6) -.001(5) -.000(5)
C124 .152(11) .061(7) .064(6) -.045(7) -.017(7) .004(5)
C125 .142(9) .076(7) .079(6) -.057(7) -.061(6) .015(5)
C126 .089(6) .065(6) .083(6) -.035(5) -.048(5) .013(4)
C131 .056(4) .073(5) .057(4) -.040(4) -.018(4) .006(4)
C132 .068(6) .147(9) .083(6) -.067(7) -.023(5) .029(6)
C133 .092(9) .179(12) .096(8) -.089(10) -.012(6) .010(8)
C134 .052(7) .159(12) .130(10) -.035(8) -.015(7) -.028(8)
C135 .069(8) .106(9) .201(12) -.029(7) -.044(8) .048(8)
C136 .053(6) .087(7) .153(9) -.028(5) -.032(6) .049(6)
O1 .077(4) .096(4) .137(5) -.053(3) .006(3) -.039(3)
O2 .142(5) .053(3) .124(5) -.049(4) -.029(4) .004(3)
C1 .069(6) .053(5) .066(5) -.027(4) -.014(4) .002(4)
C2 .148(13) .196(15) .200(14) -.154(13) .027(11) -.052(11)
F1 .086(4) .079(4) .498(15) -.021(4) -.041(6) -.068(7)
F2 .122(7) .273(11) .56(2) -.090(7) -.129(10) -.048(13)
F3 .146(8) .277(12) .268(11) .045(7) .062(8) .100(10)

loop_
_atom_type_symbol
_atom_type_oxidation_number
_atom_type_number_in_cell
_atom_type_scat_dispersion_real
_atom_type_scat_dispersion_imag
_atom_type_scat_source
C 0 64 .002 .002 'Int Tables Vol IV Tables 2.2B and 2.3.1'
H 0 66 0 0 'Int Tables Vol IV Tables 2.2B and 2.3.1'
Ag 0 2 -1.085 1.101 'Int Tables Vol IV Tables 2.2B and 2.3.1'
F 0 6 .014 .01 'Int Tables Vol IV Tables 2.2B and 2.3.1'
N 0 12 .004 .003 'Int Tables Vol IV Tables 2.2B and 2.3.1'
O 0 4 .008 .006 'Int Tables Vol IV Tables 2.2B and 2.3.1'
P 0 2 .09 .095 'Int Tables Vol IV Tables 2.2B and 2.3.1'

loop_
_geom_angle_atom_site_label_1
_geom_angle_atom_site_label_2
_geom_angle_atom_site_label_3
_geom_angle
N1a Ag N1b 92.7(2)
N1a Ag N1c 105.0(2)
N1a Ag P1 115.86(17)
N1b Ag N1c 93.93(19)
N1b Ag P1 123.49(14)
N1c Ag P1 120.6(2)
Ag N1a C2a 136.6(6)
Ag N1a C5a 119.4(6)
C2a N1a C5a 103.7(8)
N1a C2a C21a 125.6(11)
N1a C2a N3a 113.4(7)
C21a C2a N3a 121.0(10)
C2a C21a H21a1 93(5)
C2a C21a H21a2 105(4)
C2a C21a H21a3 106(5)
H21a1 C21a H21a2 113(12)
H21a1 C21a H21a3 101(10)
H21a2 C21a H21a3 132(8)
C2a N3a C4a 106.1(9)
C2a N3a H3a 114(6)
C4a N3a H3a 140(6)
N3a C4a C5a 107.1(10)
N3a C4a H4a 119(4)
C5a C4a H4a 132(4)
N1a C5a C4a 109.7(7)
N1a C5a H5a 118(5)
C4a C5a H5a 132(5)
Ag N1b C2b 126.2(5)
Ag N1b C5b 127.4(5)
C2b N1b C5b 104.7(6)
N1b C2b C21b 125.8(8)
N1b C2b N3b 110.7(8)
C21b C2b N3b 123.5(9)
C2b C21b H21b1 110(6)
C2b C21b H21b2 116(11)
C2b C21b H21b3 121(8)
H21b1 C21b H21b2 112(10)
H21b1 C21b H21b3 115(9)
H21b2 C21b H21b3 80(12)
C2b N3b C4b 107.8(7)
C2b N3b H3b 122(5)
C4b N3b H3b 130(5)
N3b C4b C5b 106.1(9)
N3b C4b H4b 115(5)
C5b C4b H4b 139(5)
N1b C5b C4b 110.8(9)
N1b C5b H5b 120(4)
C4b C5b H5b 129(4)
Ag N1c C2c 131.1(6)
Ag N1c C5c 122.3(5)
C2c N1c C5c 106.6(6)
N1c C2c C21c 128.0(9)
N1c C2c N3c 108.7(8)
C21c C2c N3c 123.2(8)
C2c C21c H21c1 115(4)
C2c C21c H21c2 116(6)
C2c C21c H21c3 116(10)
H21c1 C21c H21c2 84(9)
H21c1 C21c H21c3 103(11)
H21c2 C21c H21c3 117(12)
C2c N3c C4c 110.8(8)
C2c N3c H3c 122(6)
C4c N3c H3c 127(6)
N3c C4c C5c 104.8(11)
N3c C4c H4c 125(7)
C5c C4c H4c 130(7)
N1c C5c C4c 109.0(9)
N1c C5c H5c 122(5)
C4c C5c H5c 124(5)
Ag P1 C111 114.4(3)
Ag P1 C121 116.3(2)
Ag P1 C131 113.2(2)
C111 P1 C121 103.9(3)
C111 P1 C131 104.1(3)
C121 P1 C131 103.5(4)
P1 C111 C112 117.8(5)
P1 C111 C116 123.4(7)
C112 C111 C116 118.8(7)
C111 C112 C113 120.6(8)
C111 C112 H112 121(5)
C113 C112 H112 118(5)
C112 C113 C114 119.7(11)
C112 C113 H113 115(3)
C114 C113 H113 125(4)
C113 C114 C115 120.6(11)
C113 C114 H114 118(5)
C115 C114 H114 121(5)
C114 C115 C116 119.5(9)
C114 C115 H115 115(5)
C116 C115 H115 125(5)
C111 C116 C115 120.8(9)
C111 C116 H116 119(3)
C115 C116 H116 120(3)
P1 C121 C122 118.0(7)
P1 C121 C126 124.3(5)
C122 C121 C126 117.7(7)
C121 C122 C123 122.2(10)
C121 C122 H122 119(3)
C123 C122 H122 119(3)
C122 C123 C124 118.4(9)
C122 C123 H123 126(6)
C124 C123 H123 116(6)
C123 C124 C125 120.5(10)
C123 C124 H124 115(6)
C125 C124 H124 124(6)
C124 C125 C126 121.2(13)
C124 C125 H125 124(4)
C126 C125 H125 115(4)
C121 C126 C125 119.9(9)
C121 C126 H126 117(4)
C125 C126 H126 123(4)
P1 C131 C132 118.5(6)
P1 C131 C136 124.1(7)
C132 C131 C136 117.3(8)
C131 C132 C133 122.2(11)
C131 C132 H132 116(6)
C133 C132 H132 121(6)
C132 C133 C134 118.0(14)
C132 C133 H133 121(5)
C134 C133 H133 121(5)
C133 C134 C135 121.9(12)
C133 C134 H134 114(6)
C135 C134 H134 124(6)
C134 C135 C136 118.8(12)
C134 C135 H135 122(6)
C136 C135 H135 117(7)
C131 C136 C135 121.8(11)
C131 C136 H136 126(5)
C135 C136 H136 112(5)
O1 C1 O2 128.9(7)
O1 C1 C2 111.2(10)
O2 C1 C2 119.2(12)
C1 C2 F1 119.6(17)
C1 C2 F2 120.3(14)
C1 C2 F3 96.9(11)
F1 C2 F2 117.6(14)
F1 C2 F3 97.6(13)
F2 C2 F3 91.5(16)
C2 F1 F2 30.8(10)
C2 F1 F3 46.0(10)
F2 F1 F3 55.9(6)
C2 F2 F1 31.6(9)
C2 F2 F3 50.2(12)
F1 F2 F3 61.3(8)
C2 F3 F1 36.4(9)
C2 F3 F2 38.3(10)
F1 F3 F2 62.8(7)

loop_
_geom_bond_atom_site_label_1
_geom_bond_atom_site_label_2
_geom_bond_distance
Ag N1a 2.330(9)
Ag N1b 2.321(5)
Ag N1c 2.336(5)
Ag P1 2.376(2)
N1a C2a 1.279(11)
N1a C5a 1.419(11)
C2a C21a 1.501(13)
C2a N3a 1.315(15)
C21a H21a1 .97(12)
C21a H21a2 .78(9)
C21a H21a3 1.00(11)
N3a C4a 1.381(10)
N3a H3a .90(9)
C4a C5a 1.283(18)
C4a H4a 1.03(9)
C5a H5a 1.05(7)
N1b C2b 1.307(11)
N1b C5b 1.370(12)
C2b C21b 1.47(2)
C2b N3b 1.337(10)
C21b H21b1 .96(7)
C21b H21b2 .85(11)
C21b H21b3 .86(12)
N3b C4b 1.346(15)
N3b H3b .81(7)
C4b C5b 1.317(11)
C4b H4b .92(7)
C5b H5b .98(7)
N1c C2c 1.302(9)
N1c C5c 1.366(12)
C2c C21c 1.441(18)
C2c N3c 1.306(13)
C21c H21c1 .94(8)
C21c H21c2 .94(12)
C21c H21c3 .81(13)
N3c C4c 1.335(16)
N3c H3c .72(5)
C4c C5c 1.334(13)
C4c H4c 1.06(16)
C5c H5c .85(6)
P1 C111 1.826(7)
P1 C121 1.803(7)
P1 C131 1.807(7)
C111 C112 1.345(13)
C111 C116 1.371(9)
C112 C113 1.395(14)
C112 H112 .89(5)
C113 C114 1.347(15)
C113 H113 .95(7)
C114 C115 1.351(17)
C114 H114 .92(9)
C115 C116 1.378(14)
C115 H115 1.01(7)
C116 H116 1.01(7)
C121 C122 1.380(10)
C121 C126 1.375(15)
C122 C123 1.372(12)
C122 H122 .90(8)
C123 C124 1.37(2)
C123 H123 .95(7)
C124 C125 1.338(16)
C124 H124 .83(7)
C125 C126 1.380(13)
C125 H125 .91(9)
C126 H126 .92(5)
C131 C132 1.359(15)
C131 C136 1.354(12)
C132 C133 1.372(17)
C132 H132 .91(8)
C133 C134 1.36(2)
C133 H133 .97(10)
C134 C135 1.33(2)
C134 H134 .83(8)
C135 C136 1.385(15)
C135 H135 .95(10)
C136 H136 .88(9)
O1 C1 1.211(13)
O2 C1 1.193(10)
C1 C2 1.550(15)
C2 F1 1.15(2)
C2 F2 1.12(3)
C2 F3 1.39(2)
F1 F2 1.937(19)
F1 F3 1.911(16)
F2 F3 1.80(2)

loop_
_geom_contact_atom_site_label_1
_geom_contact_atom_site_label_2
_geom_contact_distance
_geom_contact_site_symmetry_2
Ag C2a 3.376(11) .
Ag C21a 3.868(16) .
Ag C5a 3.269(12) .
Ag C2b 3.267(7) .
Ag C21b 3.616(16) .
Ag C5b 3.335(8) .
Ag C2c 3.339(7) .
Ag C21c 3.778(13) .
Ag C5c 3.276(10) .
Ag C111 3.545(7) .
Ag C112 3.677(9) .
Ag C121 3.563(7) .
Ag C122 3.789(8) .
Ag C131 3.507(8) .
Ag C132 3.869(13) .
Ag H21b1 3.20(9) .
Ag H21c1 3.31(6) .
Ag H21a2 3.51(8) .
Ag H5a 3.25(8) .
Ag H5b 3.44(7) .
Ag H5c 3.34(8) .
Ag H112 3.19(6) .
Ag H122 3.36(5) .
Ag H132 3.54(11) .
N1a C21a 2.475(13) .
N1a N3a 2.168(14) .
N1a C4a 2.210(16) .
N1a N1b 3.364(9) .
N1a P1 3.988(9) .
N1a H21a1 2.63(8) .
N1a H21a2 2.52(6) .
N1a H5a 2.13(5) .
N1a H112 2.86(6) .
C2a C4a 2.154(13) .
C2a C5a 2.123(9) .
C2a H21a1 1.82(10) .
C2a H21a2 1.86(8) .
C2a H21a3 2.03(7) .
C2a H3a 1.87(11) .
C2a H115 2.81(8) '1 554'
C21a N3a 2.452(16) .
C21a H3a 2.50(10) .
N3a C5a 2.144(12) .
N3a O1 2.770(12) '2 667'
N3a F1 3.272(14) '2 667'
N3a H21a1 2.75(12) .
N3a H21a3 2.47(7) .
N3a H4a 2.09(6) .
C4a F1 3.300(17) '2 667'
C4a F3 3.479(17) .
C4a H3a 2.15(7) .
C4a H5a 2.14(9) .
C5a H4a 2.12(10) .
N1b C21b 2.47(2) .
N1b N3b 2.175(8) .
N1b C4b 2.211(11) .
N1b P1 4.138(6) .
N1b H21b1 2.66(11) .
N1b H21b2 2.88(16) .
N1b H5b 2.05(8) .
C2b C4b 2.168(14) .
C2b C5b 2.119(14) .
C2b O2 3.538(10) '2 677'
C2b H21b1 2.01(10) .
C2b H21b2 1.99(16) .
C2b H21b3 2.05(14) .
C2b H3b 1.89(6) .
C21b N3b 2.47(2) .
C21b O2 3.460(16) '2 677'
C21b H3b 2.63(7) .
N3b C5b 2.128(13) .
N3b O2 2.843(11) '2 677'
N3b H21b3 2.68(13) .
N3b H4b 1.93(8) .
C4b H5a 2.84(6) '2 677'
C4b H3b 1.97(8) .
C4b H5b 2.08(6) .
C5b H5a 2.83(6) '2 677'
C5b H4b 2.10(6) .
N1c C21c 2.467(16) .
N1c N3c 2.120(9) .
N1c C4c 2.198(14) .
N1c P1 4.093(6) .
N1c H21c1 2.64(8) .
N1c H3c 2.80(5) .
N1c H5c 1.95(7) .
C2c C4c 2.174(16) .
C2c C5c 2.140(13) .
C2c H21c1 2.02(8) .
C2c H21c2 2.04(10) .
C2c H21c3 1.94(11) .
C2c H3c 1.80(6) .
C21c N3c 2.42(2) .
C21c H3c 2.55(7) .
N3c C5c 2.114(12) .
N3c O1 2.966(9) '1 654'
N3c O2 3.219(12) '1 654'
N3c H21c2 2.86(10) .
N3c H21c3 2.71(13) .
N3c H4c 2.13(16) .
C4c H3c 1.85(6) .
C4c H5c 1.94(6) .
C5c H3c 2.81(5) .
C5c H4c 2.17(14) .
P1 C112 2.726(10) .
P1 C113 4.046(11) .
P1 C115 4.103(10) .
P1 C116 2.823(8) .
P1 C122 2.737(7) .
P1 C123 4.039(8) .
P1 C125 4.085(12) .
P1 C126 2.817(11) .
P1 C132 2.730(12) .
P1 C133 4.033(15) .
P1 C135 4.089(12) .
P1 C136 2.799(9) .
P1 H112 2.79(7) .
P1 H116 2.94(5) .
P1 H122 2.78(5) .
P1 H126 2.89(7) .
P1 H132 2.74(10) .
P1 H136 2.99(7) .
C111 C113 2.379(14) .
C111 C114 2.746(14) .
C111 C115 2.391(11) .
C111 C121 2.858(11) .
C111 C131 2.864(10) .
C111 C136 3.083(12) .
C111 H112 1.96(7) .
C111 H116 2.06(6) .
C111 H136 2.73(7) .
C112 C114 2.371(14) .
C112 C115 2.725(12) .
C112 C116 2.338(12) .
C112 H113 1.99(7) .
C113 C115 2.343(15) .
C113 C116 2.715(15) .
C113 F2 3.425(19) .
C113 H112 1.98(6) .
C113 H114 1.95(7) .
C114 C116 2.358(16) .
C114 H113 2.04(6) .
C114 H115 2.01(8) .
C115 H114 1.99(10) .
C115 H116 2.08(7) .
C116 C121 3.113(11) .
C116 H115 2.13(7) .
C121 C123 2.409(9) .
C121 C124 2.760(12) .
C121 C125 2.385(15) .
C121 C131 2.835(7) .
C121 C132 3.352(10) .
C121 H116 2.66(6) .
C121 H122 1.97(7) .
C121 H126 1.98(7) .
C122 C124 2.356(17) .
C122 C125 2.704(18) .
C122 C126 2.357(15) .
C122 H123 2.08(6) .
C123 C125 2.352(19) .
C123 C126 2.750(13) .
C123 F1 3.431(12) '1 565'
C123 H122 1.97(7) .
C123 H124 1.88(9) .
C124 C126 2.368(11) .
C124 F1 3.575(13) '1 565'
C124 H123 1.98(10) .
C124 H125 2.00(8) .
C125 H124 1.93(6) .
C125 H126 2.03(4) .
C126 C131 3.091(10) .
C126 C132 3.384(10) .
C126 H116 2.86(7) .
C126 H125 1.95(8) .
C131 C133 2.391(17) .
C131 C134 2.736(14) .
C131 C135 2.392(13) .
C131 H126 2.61(5) .
C131 H132 1.94(9) .
C131 H136 2.00(8) .
C132 C134 2.342(16) .
C132 C135 2.707(17) .
C132 C136 2.317(17) .
C132 H126 2.84(4) .
C132 H133 2.05(10) .
C133 C135 2.35(2) .
C133 C136 2.71(2) .
C133 H132 2.00(8) .
C133 H134 1.86(7) .
C134 C136 2.333(17) .
C134 H133 2.04(9) .
C134 H135 1.99(12) .
C135 H134 1.92(9) .
C135 H136 1.90(9) .
C136 H135 2.00(9) .
O1 O2 2.169(10) .
O1 C2 2.286(18) .
O1 F1 2.588(7) .
O1 F2 3.220(14) .
O1 F3 3.095(14) .
O1 H21a3 3.09(11) '2 667'
O1 H3a 1.91(10) '2 667'
O1 H3c 2.26(5) '1 456'
O2 C2 2.372(14) .
O2 F1 3.373(7) .
O2 F2 2.750(10) .
O2 F3 2.649(10) .
O2 H21b3 2.87(10) '2 677'
O2 H3b 2.08(7) '2 677'
O2 H3c 2.64(8) '1 456'
C1 F1 2.338(8) .
C1 F2 2.324(14) .
C1 F3 2.199(12) .
C1 H3c 2.72(6) '1 456'
F1 H3a 2.98(10) '2 667'
F1 H4a 2.77(9) '2 667'
F1 H123 2.88(9) '1 545'
F1 H134 3.01(6) '2 767'
F2 H113 2.80(7) .
F3 H4a 2.81(7) .
F3 H134 3.00(6) '2 767'
H21a1 H21a2 1.47(14) .
H21a1 H21a3 1.52(18) .
H21b1 H21b2 1.50(11) .
H21b1 H21b3 1.54(12) .
H21c1 H21c2 1.25(14) .
H21c1 H21c3 1.37(13) .
H21a2 H21a3 1.63(15) .
H21a3 H3a 2.15(12) .
H21b2 H21b3 1.10(16) .
H3b H4b 2.27(12) .
H21c2 H21c3 1.5(2) .
H3c H4c 2.40(16) .
H112 H113 2.22(9) .
H113 H114 2.32(9) .
H114 H115 2.27(13) .
H122 H123 2.36(10) .
H123 H124 2.14(14) .
H124 H125 2.32(9) .
H125 H126 2.26(8) .
H132 H133 2.35(13) .
H133 H134 2.20(11) .
H134 H135 2.31(15) .
H135 H136 2.15(12) .
